data_7041311
loop_
_publ_author_name
'Li, Fei Fei'
'Zhang, Le'
'Gong, Le Le'
'Yan, Chang Sheng'
'Gao, Heng Ya'
'Luo, Feng'

_publ_section_title
;
 Reversible photo/thermoswitchable dual-color fluorescence through
 single-crystal-to-single-crystal transformation.
;
_journal_issue 2
_journal_name_full 'Dalton transactions (Cambridge, England : 2003)'
_journal_page_first 338
_journal_page_last 341
_journal_paper_doi 10.1039/c6dt04275a
_journal_volume 46
_journal_year 2017
_chemical_formula_sum 'C15 H11 N1.5 O4 Zn'
_chemical_formula_weight 341.62
_chemical_name_systematic
; 
 ? 
;
_space_group_IT_number 14
_symmetry_cell_setting monoclinic
_symmetry_space_group_name_Hall '-P 2ybc'
_symmetry_space_group_name_H-M 'P 1 21/c 1'
_atom_sites_solution_hydrogens geom
_atom_sites_solution_primary direct
_atom_sites_solution_secondary difmap
_audit_creation_method SHELXL-97
_audit_update_record
;
2016-11-04 deposited with the CCDC.
2016-12-01 downloaded from the CCDC.
;
_cell_angle_alpha 90.00
_cell_angle_beta 111.248(6)
_cell_angle_gamma 90.00
_cell_formula_units_Z 4
_cell_length_a 7.2678(8)
_cell_length_b 21.715(2)
_cell_length_c 9.4795(9)
_cell_measurement_reflns_used 2616
_cell_measurement_temperature 296(2)
_cell_measurement_theta_max 21.62
_cell_measurement_theta_min 2.49
_cell_volume 1394.4(2)
_computing_cell_refinement 'Bruker SMART'
_computing_data_collection 'Bruker SMART'
_computing_data_reduction 'Bruker SAINT'
_computing_molecular_graphics 'Bruker SHELXTL'
_computing_publication_material 'Bruker SHELXTL'
_computing_structure_refinement 'SHELXL-97 (Sheldrick, 1997)'
_computing_structure_solution 'SHELXS-97 (Sheldrick, 1990)'
_diffrn_ambient_temperature 296(2)
_diffrn_measured_fraction_theta_full 0.998
_diffrn_measured_fraction_theta_max 0.998
_diffrn_measurement_device_type 'CCD area detector'
_diffrn_measurement_method 'phi and omega scans'
_diffrn_radiation_monochromator graphite
_diffrn_radiation_source 'fine-focus sealed tube'
_diffrn_radiation_type MoK\a
_diffrn_radiation_wavelength 0.71073
_diffrn_reflns_av_R_equivalents 0.0343
_diffrn_reflns_av_sigmaI/netI 0.0465
_diffrn_reflns_limit_h_max 8
_diffrn_reflns_limit_h_min -8
_diffrn_reflns_limit_k_max 25
_diffrn_reflns_limit_k_min -21
_diffrn_reflns_limit_l_max 11
_diffrn_reflns_limit_l_min -10
_diffrn_reflns_number 8233
_diffrn_reflns_theta_full 25.00
_diffrn_reflns_theta_max 25.00
_diffrn_reflns_theta_min 1.88
_exptl_absorpt_coefficient_mu 1.778
_exptl_absorpt_correction_T_max 0.7402
_exptl_absorpt_correction_T_min 0.7175
_exptl_absorpt_correction_type multi-scan
_exptl_crystal_colour Red
_exptl_crystal_density_diffrn 1.627
_exptl_crystal_density_method 'not measured'
_exptl_crystal_description Block
_exptl_crystal_F_000 694
_exptl_crystal_size_max 0.20
_exptl_crystal_size_mid 0.20
_exptl_crystal_size_min 0.18
_refine_diff_density_max 1.672
_refine_diff_density_min -1.575
_refine_diff_density_rms 0.128
_refine_ls_extinction_method none
_refine_ls_goodness_of_fit_ref 1.151
_refine_ls_hydrogen_treatment refU
_refine_ls_matrix_type full
_refine_ls_number_parameters 207
_refine_ls_number_reflns 2451
_refine_ls_number_restraints 0
_refine_ls_restrained_S_all 1.151
_refine_ls_R_factor_all 0.1104
_refine_ls_R_factor_gt 0.0869
_refine_ls_shift/su_max 0.000
_refine_ls_shift/su_mean 0.000
_refine_ls_structure_factor_coef Fsqd
_refine_ls_weighting_details 'calc w=1/[\s^2^(Fo^2^)+(0.0481P)^2^+14.5133P] where P=(Fo^2^+2Fc^2^)/3'
_refine_ls_weighting_scheme calc
_refine_ls_wR_factor_gt 0.2053
_refine_ls_wR_factor_ref 0.2169
_reflns_number_gt 1793
_reflns_number_total 2451
_reflns_threshold_expression >2sigma(I)
_cod_data_source_file c6dt04275a2.cif
_cod_data_source_block zl2015091301_1_0m
_cod_depositor_comments
;
The following automatic conversions were performed:

'_symmetry_cell_setting' value 'Monoclinic' changed to 'monoclinic'
according to
/usr/data/users/saulius/crontab/automatic-downloads/rss-feeds/RSC/lib/dictionaries/cif_core.dic
dictionary named 'cif_core.dic' version 2.4.2 from 2011-04-26.

'_exptl_absorpt_correction_type' value 'Multi-scan' changed to
'multi-scan' according to
/usr/data/users/saulius/crontab/automatic-downloads/rss-feeds/RSC/lib/dictionaries/cif_core.dic
dictionary named 'cif_core.dic' version 2.4.2 from 2011-04-26.

'_refine_ls_hydrogen_treatment' value 'refu' changed to 'refU'
according to
/usr/data/users/saulius/crontab/automatic-downloads/rss-feeds/RSC/lib/dictionaries/cif_core.dic
dictionary named 'cif_core.dic' version 2.4.2 from 2011-04-26.

Automatic conversion script
Id: cif_fix_values 4268 2015-11-12 08:31:59Z antanas 

 Adding full bibliography for 7041310--7041311.cif.
;
_cod_original_sg_symbol_H-M P2(1)/c
_cod_original_formula_sum 'C15 H11 N1.50 O4 Zn'
_cod_database_code 7041311

loop_
_symmetry_equiv_pos_as_xyz
'x, y, z'
'-x, y+1/2, -z+1/2'
'-x, -y, -z'
'x, -y-1/2, z-1/2'

loop_
_atom_site_label
_atom_site_type_symbol
_atom_site_fract_x
_atom_site_fract_y
_atom_site_fract_z
_atom_site_U_iso_or_equiv
_atom_site_adp_type
_atom_site_occupancy
_atom_site_symmetry_multiplicity
_atom_site_calc_flag
_atom_site_refinement_flags
C1 C 1.3518(16) 0.2610(5) 0.3510(12) 0.054(3) Uani 1 1 d .
H1 H 1.4605 0.2692 0.4381 0.065 Uiso 1 1 calc R
C2 C 1.130(2) 0.3737(5) 0.5307(10) 0.056(3) Uani 1 1 d .
C3 C 0.8609(17) 0.4530(4) 0.4896(9) 0.050(3) Uani 1 1 d .
C4 C 1.1912(17) 0.4845(5) 0.5264(9) 0.052(3) Uani 1 1 d .
H4 H 1.3222 0.4738 0.5465 0.063 Uiso 1 1 calc R
C5 C 0.8267(17) 0.1788(5) 0.6162(12) 0.060(3) Uani 1 1 d .
H5 H 0.8705 0.2008 0.7065 0.072 Uiso 1 1 calc R
C6 C 0.6819(15) 0.1347(5) 0.5951(12) 0.056(3) Uani 1 1 d .
H6 H 0.6303 0.1278 0.6703 0.067 Uiso 1 1 calc R
C7 C 0.6137(13) 0.1011(5) 0.4630(10) 0.046(2) Uani 1 1 d .
C8 C 0.6890(14) 0.1169(5) 0.3509(10) 0.050(3) Uani 1 1 d .
H8 H 0.6402 0.0978 0.2567 0.060 Uiso 1 1 calc R
C9 C 0.8331(15) 0.1600(4) 0.3799(11) 0.049(2) Uani 1 1 d .
H9 H 0.8835 0.1685 0.3048 0.058 Uiso 1 1 calc R
C10 C 0.4828(14) 0.0442(5) 0.4363(11) 0.052(3) Uani 1 1 d .
C11 C 0.4106(13) 0.0204(5) 0.5612(10) 0.046(2) Uani 1 1 d .
C12 C 0.1944(12) 0.0158(5) 0.5266(9) 0.041(2) Uani 1 1 d .
C13 C 0.0698(13) -0.0061(4) 0.3842(9) 0.042(2) Uani 1 1 d .
H13 H 0.1178 -0.0106 0.3061 0.050 Uiso 1 1 calc R
C14 C 0.1212(13) 0.0206(4) 0.6389(9) 0.040(2) Uani 1 1 d .
H14 H 0.2034 0.0341 0.7340 0.048 Uiso 1 1 calc R
C15 C 1.0573(17) 0.4388(4) 0.5136(9) 0.049(3) Uani 1 1 d .
H1M H 0.363(15) 0.059(5) 0.341(12) 0.07(3) Uiso 1 1 d .
H2M H 0.478(12) 0.048(4) 0.670(10) 0.04(2) Uiso 1 1 d .
N1 N 0.708(3) 0.4089(9) 0.475(2) 0.071(5) Uani 0.50 1 d P
H1A H 0.7350 0.3701 0.4812 0.086 Uiso 0.50 1 calc PR
H1B H 0.5903 0.4211 0.4605 0.086 Uiso 0.50 1 calc PR
N2 N 0.9072(12) 0.1912(3) 0.5116(9) 0.048(2) Uani 1 1 d .
O1 O 1.1992(11) 0.2404(3) 0.3655(7) 0.0523(17) Uani 1 1 d .
O2 O 1.3662(11) 0.2711(3) 0.2282(8) 0.0599(19) Uani 1 1 d .
O3 O 1.0067(14) 0.3318(3) 0.5313(8) 0.072(2) Uani 1 1 d .
O4 O 1.3006(14) 0.3623(4) 0.5484(11) 0.091(3) Uani 1 1 d .
Zn1 Zn 1.13385(18) 0.25216(5) 0.55151(13) 0.0457(4) Uani 1 1 d .

loop_
_atom_site_aniso_label
_atom_site_aniso_U_11
_atom_site_aniso_U_22
_atom_site_aniso_U_33
_atom_site_aniso_U_23
_atom_site_aniso_U_13
_atom_site_aniso_U_12
C1 0.053(6) 0.060(7) 0.043(6) -0.014(5) 0.009(5) -0.001(5)
C2 0.094(9) 0.043(6) 0.026(5) -0.003(4) 0.016(5) 0.020(6)
C3 0.086(8) 0.046(6) 0.023(5) 0.000(4) 0.025(5) 0.010(5)
C4 0.083(8) 0.053(6) 0.021(4) -0.004(4) 0.019(5) 0.019(6)
C5 0.077(8) 0.053(6) 0.055(7) -0.012(5) 0.029(6) -0.009(6)
C6 0.062(7) 0.068(7) 0.055(6) 0.000(5) 0.043(6) -0.007(5)
C7 0.041(5) 0.065(6) 0.031(5) 0.007(4) 0.014(4) 0.001(5)
C8 0.055(6) 0.070(7) 0.027(5) 0.003(4) 0.017(4) -0.013(5)
C9 0.058(6) 0.049(6) 0.042(5) 0.005(4) 0.022(5) -0.009(5)
C10 0.040(5) 0.073(7) 0.042(5) 0.016(5) 0.014(5) -0.014(5)
C11 0.036(5) 0.077(7) 0.031(5) -0.003(5) 0.018(4) -0.018(5)
C12 0.033(5) 0.065(6) 0.023(4) 0.003(4) 0.008(4) -0.004(4)
C13 0.046(5) 0.056(6) 0.029(4) -0.004(4) 0.020(4) -0.002(4)
C14 0.042(5) 0.063(6) 0.016(4) -0.002(4) 0.012(4) -0.007(4)
C15 0.093(8) 0.037(5) 0.019(4) 0.001(4) 0.023(5) 0.008(5)
N1 0.094(15) 0.067(12) 0.063(12) 0.014(10) 0.039(11) 0.007(11)
N2 0.066(5) 0.037(4) 0.045(5) 0.002(3) 0.026(4) 0.003(4)
O1 0.065(5) 0.053(4) 0.044(4) -0.004(3) 0.026(3) -0.008(3)
O2 0.073(5) 0.073(5) 0.049(4) -0.011(3) 0.039(4) -0.011(4)
O3 0.121(7) 0.039(4) 0.060(5) 0.010(3) 0.038(5) 0.013(4)
O4 0.082(7) 0.056(5) 0.107(7) -0.022(5) -0.001(5) 0.021(5)
Zn1 0.0604(7) 0.0363(6) 0.0437(6) 0.0028(5) 0.0229(5) -0.0005(5)

loop_
_atom_type_symbol
_atom_type_description
_atom_type_scat_dispersion_real
_atom_type_scat_dispersion_imag
_atom_type_scat_source
C C 0.0033 0.0016 'International Tables Vol C Tables 4.2.6.8 and 6.1.1.4'
H H 0.0000 0.0000 'International Tables Vol C Tables 4.2.6.8 and 6.1.1.4'
O O 0.0106 0.0060 'International Tables Vol C Tables 4.2.6.8 and 6.1.1.4'
N N 0.0061 0.0033 'International Tables Vol C Tables 4.2.6.8 and 6.1.1.4'
Zn Zn 0.2839 1.4301 'International Tables Vol C Tables 4.2.6.8 and 6.1.1.4'

loop_
_geom_angle_atom_site_label_1
_geom_angle_atom_site_label_2
_geom_angle_atom_site_label_3
_geom_angle
_geom_angle_site_symmetry_1
_geom_angle_site_symmetry_3
O2 C1 O1 123.6(9) . .
O2 C1 H1 118.2 . .
O1 C1 H1 118.2 . .
O4 C2 O3 122.2(10) . .
O4 C2 C15 120.6(12) . .
O3 C2 C15 117.2(11) . .
C15 C3 C4 116.8(10) . 3_766
C15 C3 N1 125.3(12) . .
C4 C3 N1 117.9(13) 3_766 .
C15 C4 C3 122.6(10) . 3_766
C15 C4 H4 118.7 . .
C3 C4 H4 118.7 3_766 .
N2 C5 C6 122.8(10) . .
N2 C5 H5 118.6 . .
C6 C5 H5 118.6 . .
C7 C6 C5 120.2(9) . .
C7 C6 H6 119.9 . .
C5 C6 H6 119.9 . .
C6 C7 C8 116.6(9) . .
C6 C7 C10 125.3(8) . .
C8 C7 C10 117.7(9) . .
C9 C8 C7 120.0(9) . .
C9 C8 H8 120.0 . .
C7 C8 H8 120.0 . .
N2 C9 C8 123.6(9) . .
N2 C9 H9 118.2 . .
C8 C9 H9 118.2 . .
C7 C10 C11 120.6(9) . .
C7 C10 C11 116.0(8) . 3_656
C11 C10 C11 89.5(7) . 3_656
C7 C10 H1M 100(6) . .
C11 C10 H1M 111(6) . .
C11 C10 H1M 122(6) 3_656 .
C12 C11 C10 118.5(8) . .
C12 C11 C10 114.3(8) . 3_656
C10 C11 C10 90.5(7) . 3_656
C12 C11 H2M 108(4) . .
C10 C11 H2M 111(4) . .
C10 C11 H2M 114(4) 3_656 .
C14 C12 C13 118.7(8) . .
C14 C12 C11 120.3(8) . .
C13 C12 C11 119.7(8) . .
C14 C13 C12 119.7(8) 3_556 .
C14 C13 H13 120.1 3_556 .
C12 C13 H13 120.1 . .
C12 C14 C13 121.5(8) . 3_556
C12 C14 H14 119.2 . .
C13 C14 H14 119.2 3_556 .
C4 C15 C3 120.6(9) . .
C4 C15 C2 117.8(11) . .
C3 C15 C2 121.6(10) . .
C3 N1 H1A 120.0 . .
C3 N1 H1B 120.0 . .
H1A N1 H1B 120.0 . .
C9 N2 C5 116.5(8) . .
C9 N2 Zn1 121.5(6) . .
C5 N2 Zn1 122.0(7) . .
C1 O1 Zn1 123.7(6) . .
C1 O2 Zn1 114.9(7) . 4_565
C2 O3 Zn1 109.2(8) . .
O3 Zn1 O2 123.1(3) . 4_566
O3 Zn1 O1 106.5(3) . .
O2 Zn1 O1 108.3(3) 4_566 .
O3 Zn1 N2 103.7(4) . .
O2 Zn1 N2 112.2(3) 4_566 .
O1 Zn1 N2 100.8(3) . .

loop_
_geom_bond_atom_site_label_1
_geom_bond_atom_site_label_2
_geom_bond_distance
_geom_bond_site_symmetry_2
C1 O2 1.225(12) .
C1 O1 1.249(12) .
C1 H1 0.9300 .
C2 O4 1.218(14) .
C2 O3 1.277(14) .
C2 C15 1.496(13) .
C3 C15 1.396(15) .
C3 C4 1.402(13) 3_766
C3 N1 1.43(2) .
C4 C15 1.365(15) .
C4 C3 1.402(13) 3_766
C4 H4 0.9300 .
C5 N2 1.349(12) .
C5 C6 1.382(14) .
C5 H5 0.9300 .
C6 C7 1.378(14) .
C6 H6 0.9300 .
C7 C8 1.403(12) .
C7 C10 1.523(14) .
C8 C9 1.356(13) .
C8 H8 0.9300 .
C9 N2 1.349(12) .
C9 H9 0.9300 .
C10 C11 1.548(12) .
C10 C11 1.599(15) 3_656
C10 H1M 1.05(11) .
C11 C12 1.488(12) .
C11 C10 1.599(15) 3_656
C11 H2M 1.15(9) .
C12 C14 1.355(11) .
C12 C13 1.408(11) .
C13 C14 1.362(12) 3_556
C13 H13 0.9300 .
C14 C13 1.362(12) 3_556
C14 H14 0.9300 .
N1 H1A 0.8600 .
N1 H1B 0.8600 .
N2 Zn1 2.039(8) .
O1 Zn1 2.002(6) .
O2 Zn1 1.965(7) 4_565
O3 Zn1 1.936(7) .
Zn1 O2 1.965(7) 4_566

loop_
_geom_torsion_atom_site_label_1
_geom_torsion_atom_site_label_2
_geom_torsion_atom_site_label_3
_geom_torsion_atom_site_label_4
_geom_torsion
_geom_torsion_site_symmetry_1
_geom_torsion_site_symmetry_4
N2 C5 C6 C7 0.2(17) . .
C5 C6 C7 C8 -4.1(15) . .
C5 C6 C7 C10 168.7(10) . .
C6 C7 C8 C9 5.1(15) . .
C10 C7 C8 C9 -168.3(9) . .
C7 C8 C9 N2 -2.2(16) . .
C6 C7 C10 C11 1.5(16) . .
C8 C7 C10 C11 174.2(9) . .
C6 C7 C10 C11 -104.7(12) . 3_656
C8 C7 C10 C11 68.0(11) . 3_656
C7 C10 C11 C12 121.5(10) . .
C11 C10 C11 C12 -118.2(10) 3_656 .
C7 C10 C11 C10 -120.3(11) . 3_656
C11 C10 C11 C10 0.0 3_656 3_656
C10 C11 C12 C14 -152.4(10) . .
C10 C11 C12 C14 102.8(11) 3_656 .
C10 C11 C12 C13 40.7(14) . .
C10 C11 C12 C13 -64.1(11) 3_656 .
C14 C12 C13 C14 1.4(16) . 3_556
C11 C12 C13 C14 168.5(9) . 3_556
C13 C12 C14 C13 -1.4(16) . 3_556
C11 C12 C14 C13 -168.4(9) . 3_556
C3 C4 C15 C3 -2.6(14) 3_766 .
C3 C4 C15 C2 179.2(8) 3_766 .
C4 C3 C15 C4 2.5(14) 3_766 .
N1 C3 C15 C4 -179.7(11) . .
C4 C3 C15 C2 -179.4(7) 3_766 .
N1 C3 C15 C2 -1.6(15) . .
O4 C2 C15 C4 -3.3(13) . .
O3 C2 C15 C4 174.2(8) . .
O4 C2 C15 C3 178.5(9) . .
O3 C2 C15 C3 -4.0(13) . .
C8 C9 N2 C5 -1.7(15) . .
C8 C9 N2 Zn1 176.7(8) . .
C6 C5 N2 C9 2.8(15) . .
C6 C5 N2 Zn1 -175.7(8) . .
O2 C1 O1 Zn1 -156.7(8) . .
O1 C1 O2 Zn1 -3.3(13) . 4_565
O4 C2 O3 Zn1 -3.4(12) . .
C15 C2 O3 Zn1 179.1(6) . .
C2 O3 Zn1 O2 61.5(7) . 4_566
C2 O3 Zn1 O1 -64.1(7) . .
C2 O3 Zn1 N2 -170.0(6) . .
C1 O1 Zn1 O3 84.5(8) . .
C1 O1 Zn1 O2 -49.7(8) . 4_566
C1 O1 Zn1 N2 -167.6(8) . .
C9 N2 Zn1 O3 105.1(7) . .
C5 N2 Zn1 O3 -76.5(8) . .
C9 N2 Zn1 O2 -119.9(7) . 4_566
C5 N2 Zn1 O2 58.5(8) . 4_566
C9 N2 Zn1 O1 -4.9(8) . .
C5 N2 Zn1 O1 173.5(8) . .
